data_7003961
loop_
_publ_author_name
'Caputo, Christine A.'
'Price, Jacquelyn T.'
'Jennings, Michael C.'
'McDonald, Robert'
'Jones, Nathan D.'

_publ_section_title
;
 N-Heterocyclic phosphenium cations: syntheses and cycloaddition
 reactions
;
_journal_issue 26
_journal_name_full 'Dalton Transactions'
_journal_page_first 3461
_journal_page_last 3469
_journal_paper_doi 10.1039/b801684d
_journal_year 2008
_chemical_formula_sum 'C15 H14 F3 N2 O3 P S'
_chemical_formula_weight 390.31
_chemical_name_systematic
;
?
;
_space_group_IT_number 14
_symmetry_cell_setting monoclinic
_symmetry_space_group_name_Hall '-P 2ybc'
_symmetry_space_group_name_H-M 'P 1 21/c 1'
_atom_sites_solution_hydrogens geom
_atom_sites_solution_primary direct
_atom_sites_solution_secondary difmap
_audit_creation_method SHELXL-97
_cell_angle_alpha 90.00
_cell_angle_beta 112.851(2)
_cell_angle_gamma 90.00
_cell_formula_units_Z 4
_cell_length_a 10.6619(3)
_cell_length_b 19.3867(5)
_cell_length_c 8.7282(3)
_cell_measurement_reflns_used 16997
_cell_measurement_temperature 150(2)
_cell_measurement_theta_max 27.48
_cell_measurement_theta_min 2.04
_cell_volume 1662.52(9)
_computing_cell_refinement 'DENZO-SMN (Otwinowski & Minor, 1997)'
_computing_data_collection 'COLLECT (Nonius, 1997-2001)'
_computing_data_reduction DENZO-SMN
_computing_molecular_graphics 'SHELXTL/PC (Sheldrick, 2001)'
_computing_publication_material SHELXTL/PC
_computing_structure_refinement 'SHELXL-97 (Sheldrick, 1997)'
_computing_structure_solution 'SHELXS-97 (Sheldrick, 1990)'
_diffrn_ambient_temperature 150(2)
_diffrn_measured_fraction_theta_full .992
_diffrn_measured_fraction_theta_max .992
_diffrn_measurement_device_type 'Nonius Kappa-CCD'
_diffrn_measurement_method '\f scans, and \w scans with \k offsets'
_diffrn_radiation_monochromator graphite
_diffrn_radiation_source 'fine-focus sealed tube'
_diffrn_radiation_type MoK\a
_diffrn_radiation_wavelength 0.71073
_diffrn_reflns_av_R_equivalents 0.0264
_diffrn_reflns_av_sigmaI/netI 0.0344
_diffrn_reflns_limit_h_max 13
_diffrn_reflns_limit_h_min -13
_diffrn_reflns_limit_k_max 25
_diffrn_reflns_limit_k_min -25
_diffrn_reflns_limit_l_max 11
_diffrn_reflns_limit_l_min -11
_diffrn_reflns_number 7349
_diffrn_reflns_theta_full 27.62
_diffrn_reflns_theta_max 27.62
_diffrn_reflns_theta_min 2.10
_diffrn_standards_number 0
_exptl_absorpt_coefficient_mu 0.340
_exptl_absorpt_correction_T_max 0.9790
_exptl_absorpt_correction_T_min 0.8483
_exptl_absorpt_correction_type multi-scan
_exptl_absorpt_process_details 'DENZO-SMN (Otwinowski & Minor, 1997)'
_exptl_crystal_colour yellow
_exptl_crystal_density_diffrn 1.559
_exptl_crystal_density_method 'not measured'
_exptl_crystal_description plate
_exptl_crystal_F_000 800
_exptl_crystal_size_max 0.50
_exptl_crystal_size_mid 0.25
_exptl_crystal_size_min 0.06
_refine_diff_density_max .428
_refine_diff_density_min -.371
_refine_diff_density_rms .055
_refine_ls_extinction_method none
_refine_ls_goodness_of_fit_ref 1.046
_refine_ls_hydrogen_treatment constr
_refine_ls_matrix_type full
_refine_ls_number_parameters 202
_refine_ls_number_reflns 3830
_refine_ls_number_restraints 0
_refine_ls_restrained_S_all 1.046
_refine_ls_R_factor_all 0.0527
_refine_ls_R_factor_gt 0.0404
_refine_ls_shift/su_max 0.000
_refine_ls_shift/su_mean 0.000
_refine_ls_structure_factor_coef Fsqd
_refine_ls_weighting_details 'calc w=1/[\s^2^(Fo^2^)+(0.0491P)^2^+0.9418P] where P=(Fo^2^+2Fc^2^)/3'
_refine_ls_weighting_scheme calc
_refine_ls_wR_factor_gt 0.1002
_refine_ls_wR_factor_ref 0.1081
_reflns_number_gt 3116
_reflns_number_total 3830
_reflns_threshold_expression I>2\s(I)
_cod_data_source_file b801684d.txt
_cod_data_source_block 1a
_cod_depositor_comments
;
The following automatic conversions were performed:
'_symmetry_cell_setting' value 'Monoclinic' changed to 'monoclinic'
according to '/home/saulius/struct/CIF-dictionaries/cif_core.dic'
dictionary named 'cif_core.dic' version 2.4.1 from 2010-06-29.

Automatic conversion script
Id: cif_fix_enum 1527 2010-12-29 10:47:43Z saulius 
;
_cod_original_sg_symbol_H-M 'P 21/c'
_cod_database_code 7003961

loop_
_symmetry_equiv_pos_as_xyz
'x, y, z'
'-x, y+1/2, -z+1/2'
'-x, -y, -z'
'x, -y-1/2, z-1/2'

loop_
_atom_site_label
_atom_site_type_symbol
_atom_site_fract_x
_atom_site_fract_y
_atom_site_fract_z
_atom_site_U_iso_or_equiv
_atom_site_adp_type
_atom_site_occupancy
_atom_site_symmetry_multiplicity
_atom_site_calc_flag
_atom_site_refinement_flags
_atom_site_disorder_assembly
_atom_site_disorder_group
P1 P 0.57662(5) 0.06771(2) 0.30708(6) 0.02677(13) Uani 1 1 d . . .
N1 N 0.64088(16) 0.14526(7) 0.32259(19) 0.0263(3) Uani 1 1 d . . .
C1 C 0.5700(2) 0.19297(9) 0.1837(2) 0.0304(4) Uani 1 1 d . . .
H3A H 0.6291 0.2046 0.1237 0.036 Uiso 1 1 calc R . .
H3B H 0.5455 0.2362 0.2260 0.036 Uiso 1 1 calc R . .
C2 C 0.4421(2) 0.15576(9) 0.0684(2) 0.0302(4) Uani 1 1 d . . .
H4A H 0.3599 0.1773 0.0741 0.036 Uiso 1 1 calc R . .
H4B H 0.4352 0.1579 -0.0479 0.036 Uiso 1 1 calc R . .
N2 N 0.45486(16) 0.08309(8) 0.12640(19) 0.0266(3) Uani 1 1 d . . .
C11 C 0.35704(11) 0.03208(5) 0.03836(14) 0.0265(4) Uani 1 1 d G . .
C12 C 0.35964(12) -0.03174(6) 0.11215(12) 0.0337(4) Uani 1 1 d G . .
H12A H 0.4245 -0.0405 0.2212 0.040 Uiso 1 1 calc R . .
C13 C 0.26735(14) -0.08267(5) 0.02632(16) 0.0379(5) Uani 1 1 d G . .
H13A H 0.2691 -0.1263 0.0768 0.045 Uiso 1 1 calc R . .
C14 C 0.17245(12) -0.06980(6) -0.13329(15) 0.0372(5) Uani 1 1 d G . .
H14A H 0.1094 -0.1046 -0.1919 0.045 Uiso 1 1 calc R . .
C15 C 0.16985(12) -0.00599(7) -0.20708(12) 0.0379(5) Uani 1 1 d G . .
H15A H 0.1050 0.0028 -0.3162 0.045 Uiso 1 1 calc R . .
C16 C 0.26214(13) 0.04495(5) -0.12126(14) 0.0317(4) Uani 1 1 d G . .
H16A H 0.2604 0.0886 -0.1717 0.038 Uiso 1 1 calc R . .
C21 C 0.76244(10) 0.16504(6) 0.45732(13) 0.0276(4) Uani 1 1 d G . .
C22 C 0.81258(12) 0.12399(5) 0.59884(15) 0.0324(4) Uani 1 1 d G . .
H22A H 0.7622 0.0850 0.6087 0.039 Uiso 1 1 calc R . .
C23 C 0.93647(13) 0.13992(6) 0.72587(13) 0.0369(5) Uani 1 1 d G . .
H23A H 0.9707 0.1119 0.8226 0.044 Uiso 1 1 calc R . .
C24 C 1.01022(10) 0.19691(7) 0.71137(14) 0.0386(5) Uani 1 1 d G . .
H24A H 1.0949 0.2078 0.7982 0.046 Uiso 1 1 calc R . .
C25 C 0.96008(12) 0.23796(6) 0.56986(16) 0.0384(5) Uani 1 1 d G . .
H25A H 1.0105 0.2769 0.5600 0.046 Uiso 1 1 calc R . .
C26 C 0.83619(13) 0.22203(6) 0.44283(13) 0.0330(4) Uani 1 1 d G . .
H26A H 0.8019 0.2501 0.3461 0.040 Uiso 1 1 calc R . .
O1 O 0.46420(13) 0.07978(6) 0.46807(16) 0.0293(3) Uani 1 1 d . . .
O2 O 0.39803(16) 0.19998(7) 0.40110(18) 0.0364(3) Uani 1 1 d . . .
O3 O 0.39960(16) 0.14815(8) 0.65715(17) 0.0388(3) Uani 1 1 d . . .
S34 S 0.38654(5) 0.13962(2) 0.48895(6) 0.02701(13) Uani 1 1 d . . .
C35 C 0.2110(2) 0.11107(10) 0.3783(3) 0.0331(4) Uani 1 1 d . . .
F3 F 0.18708(14) 0.05154(7) 0.43574(19) 0.0533(4) Uani 1 1 d . . .
F1 F 0.12496(13) 0.15718(7) 0.39367(18) 0.0502(4) Uani 1 1 d . . .
F2 F 0.18274(13) 0.10391(8) 0.21659(16) 0.0505(4) Uani 1 1 d . . .

loop_
_atom_site_aniso_label
_atom_site_aniso_U_11
_atom_site_aniso_U_22
_atom_site_aniso_U_33
_atom_site_aniso_U_23
_atom_site_aniso_U_13
_atom_site_aniso_U_12
P1 0.0309(3) 0.0217(2) 0.0272(3) 0.00198(18) 0.0107(2) 0.00136(18)
N1 0.0310(8) 0.0233(7) 0.0253(8) 0.0035(6) 0.0117(6) 0.0005(6)
C1 0.0409(11) 0.0248(9) 0.0275(9) 0.0048(7) 0.0155(8) 0.0000(8)
C2 0.0424(11) 0.0233(9) 0.0253(9) 0.0051(7) 0.0136(8) 0.0012(8)
N2 0.0353(8) 0.0212(7) 0.0240(8) 0.0019(6) 0.0121(7) 0.0002(6)
C11 0.0310(9) 0.0260(9) 0.0256(9) -0.0020(7) 0.0144(8) 0.0005(7)
C12 0.0403(11) 0.0298(10) 0.0300(10) 0.0023(8) 0.0126(9) -0.0048(8)
C13 0.0435(12) 0.0320(10) 0.0408(12) 0.0003(9) 0.0192(10) -0.0048(9)
C14 0.0343(11) 0.0398(11) 0.0398(12) -0.0105(9) 0.0170(9) -0.0076(9)
C15 0.0328(10) 0.0463(12) 0.0301(10) -0.0033(9) 0.0073(8) -0.0008(9)
C16 0.0366(10) 0.0323(10) 0.0268(9) 0.0026(8) 0.0127(8) 0.0017(8)
C21 0.0306(9) 0.0251(9) 0.0296(9) -0.0038(7) 0.0143(8) 0.0021(7)
C22 0.0372(10) 0.0277(9) 0.0310(10) 0.0003(8) 0.0118(8) 0.0010(8)
C23 0.0401(11) 0.0348(11) 0.0325(10) -0.0022(8) 0.0106(9) 0.0047(9)
C24 0.0337(10) 0.0420(11) 0.0388(11) -0.0121(9) 0.0125(9) -0.0003(9)
C25 0.0418(11) 0.0375(11) 0.0405(12) -0.0093(9) 0.0208(10) -0.0088(9)
C26 0.0390(11) 0.0292(9) 0.0336(10) -0.0024(8) 0.0173(9) -0.0033(8)
O1 0.0327(7) 0.0258(6) 0.0310(7) 0.0032(5) 0.0142(6) 0.0037(5)
O2 0.0548(9) 0.0233(6) 0.0380(8) 0.0028(6) 0.0256(7) 0.0005(6)
O3 0.0514(9) 0.0434(8) 0.0241(7) -0.0042(6) 0.0174(7) -0.0028(7)
S34 0.0355(3) 0.0236(2) 0.0235(2) -0.00077(17) 0.01321(19) 0.00014(18)
C35 0.0360(10) 0.0306(10) 0.0334(10) 0.0014(8) 0.0142(8) 0.0069(8)
F3 0.0425(7) 0.0406(7) 0.0702(10) 0.0108(7) 0.0145(7) -0.0080(6)
F1 0.0413(7) 0.0513(8) 0.0594(9) -0.0038(7) 0.0211(7) 0.0160(6)
F2 0.0410(7) 0.0713(10) 0.0325(7) -0.0116(6) 0.0068(6) 0.0031(7)

loop_
_atom_type_symbol
_atom_type_description
_atom_type_scat_dispersion_real
_atom_type_scat_dispersion_imag
_atom_type_scat_source
C C .0033 .0016 'International Tables Vol C Tables 4.2.6.8 and 6.1.1.4'
H H .0000 .0000 'International Tables Vol C Tables 4.2.6.8 and 6.1.1.4'
N N .0061 .0033 'International Tables Vol C Tables 4.2.6.8 and 6.1.1.4'
O O .0106 .0060 'International Tables Vol C Tables 4.2.6.8 and 6.1.1.4'
F F .0171 .0103 'International Tables Vol C Tables 4.2.6.8 and 6.1.1.4'
P P .1023 .0942 'International Tables Vol C Tables 4.2.6.8 and 6.1.1.4'
S S .1246 .1234 'International Tables Vol C Tables 4.2.6.8 and 6.1.1.4'

loop_
_geom_angle_atom_site_label_1
_geom_angle_atom_site_label_2
_geom_angle_atom_site_label_3
_geom_angle
_geom_angle_site_symmetry_1
_geom_angle_site_symmetry_3
_geom_angle_publ_flag
N2 P1 N1 93.58(8) . . ?
N2 P1 O1 99.93(7) . . ?
N1 P1 O1 99.50(7) . . ?
C21 N1 C1 121.37(13) . . ?
C21 N1 P1 122.26(11) . . ?
C1 N1 P1 116.28(12) . . ?
N1 C1 C2 106.66(14) . . ?
N1 C1 H3A 110.4 . . ?
C2 C1 H3A 110.4 . . ?
N1 C1 H3B 110.4 . . ?
C2 C1 H3B 110.4 . . ?
H3A C1 H3B 108.6 . . ?
N2 C2 C1 106.49(15) . . ?
N2 C2 H4A 110.4 . . ?
C1 C2 H4A 110.4 . . ?
N2 C2 H4B 110.4 . . ?
C1 C2 H4B 110.4 . . ?
H4A C2 H4B 108.6 . . ?
C11 N2 C2 121.55(14) . . ?
C11 N2 P1 122.28(11) . . ?
C2 N2 P1 115.79(12) . . ?
C12 C11 C16 120.0 . . ?
C12 C11 N2 119.26(9) . . ?
C16 C11 N2 120.72(9) . . ?
C11 C12 C13 120.0 . . ?
C11 C12 H12A 120.0 . . ?
C13 C12 H12A 120.0 . . ?
C12 C13 C14 120.0 . . ?
C12 C13 H13A 120.0 . . ?
C14 C13 H13A 120.0 . . ?
C13 C14 C15 120.0 . . ?
C13 C14 H14A 120.0 . . ?
C15 C14 H14A 120.0 . . ?
C16 C15 C14 120.0 . . ?
C16 C15 H15A 120.0 . . ?
C14 C15 H15A 120.0 . . ?
C15 C16 C11 120.0 . . ?
C15 C16 H16A 120.0 . . ?
C11 C16 H16A 120.0 . . ?
C22 C21 C26 120.0 . . ?
C22 C21 N1 119.50(9) . . ?
C26 C21 N1 120.32(10) . . ?
C23 C22 C21 120.0 . . ?
C23 C22 H22A 120.0 . . ?
C21 C22 H22A 120.0 . . ?
C24 C23 C22 120.0 . . ?
C24 C23 H23A 120.0 . . ?
C22 C23 H23A 120.0 . . ?
C23 C24 C25 120.0 . . ?
C23 C24 H24A 120.0 . . ?
C25 C24 H24A 120.0 . . ?
C26 C25 C24 120.0 . . ?
C26 C25 H25A 120.0 . . ?
C24 C25 H25A 120.0 . . ?
C25 C26 C21 120.0 . . ?
C25 C26 H26A 120.0 . . ?
C21 C26 H26A 120.0 . . ?
S34 O1 P1 129.58(8) . . ?
O3 S34 O2 117.49(9) . . ?
O3 S34 O1 112.44(8) . . ?
O2 S34 O1 114.06(8) . . ?
O3 S34 C35 104.43(9) . . ?
O2 S34 C35 104.35(9) . . ?
O1 S34 C35 101.83(8) . . ?
F3 C35 F1 107.90(17) . . ?
F3 C35 F2 108.28(17) . . ?
F1 C35 F2 107.31(16) . . ?
F3 C35 S34 111.89(14) . . ?
F1 C35 S34 110.45(14) . . ?
F2 C35 S34 110.85(14) . . ?

loop_
_geom_bond_atom_site_label_1
_geom_bond_atom_site_label_2
_geom_bond_distance
_geom_bond_site_symmetry_2
_geom_bond_publ_flag
P1 N2 1.6344(16) . ?
P1 N1 1.6357(15) . ?
P1 O1 2.1850(14) . ?
N1 C21 1.4233(17) . ?
N1 C1 1.478(2) . ?
C1 C2 1.525(3) . ?
C1 H3A 0.9900 . ?
C1 H3B 0.9900 . ?
C2 N2 1.485(2) . ?
C2 H4A 0.9900 . ?
C2 H4B 0.9900 . ?
N2 C11 1.4262(17) . ?
C11 C12 1.3900 . ?
C11 C16 1.3900 . ?
C12 C13 1.3900 . ?
C12 H12A 0.9500 . ?
C13 C14 1.3900 . ?
C13 H13A 0.9500 . ?
C14 C15 1.3900 . ?
C14 H14A 0.9500 . ?
C15 C16 1.3900 . ?
C15 H15A 0.9500 . ?
C16 H16A 0.9500 . ?
C21 C22 1.3900 . ?
C21 C26 1.3900 . ?
C22 C23 1.3900 . ?
C22 H22A 0.9500 . ?
C23 C24 1.3900 . ?
C23 H23A 0.9500 . ?
C24 C25 1.3900 . ?
C24 H24A 0.9500 . ?
C25 C26 1.3900 . ?
C25 H25A 0.9500 . ?
C26 H26A 0.9500 . ?
O1 S34 1.4772(13) . ?
O2 S34 1.4301(14) . ?
O3 S34 1.4294(14) . ?
S34 C35 1.827(2) . ?
C35 F3 1.322(2) . ?
C35 F1 1.325(2) . ?
C35 F2 1.331(2) . ?

loop_
_geom_torsion_atom_site_label_1
_geom_torsion_atom_site_label_2
_geom_torsion_atom_site_label_3
_geom_torsion_atom_site_label_4
_geom_torsion
_geom_torsion_site_symmetry_1
_geom_torsion_site_symmetry_2
_geom_torsion_site_symmetry_3
_geom_torsion_site_symmetry_4
_geom_torsion_publ_flag
N2 P1 N1 C21 -176.01(13) . . . . ?
O1 P1 N1 C21 83.30(13) . . . . ?
N2 P1 N1 C1 0.69(14) . . . . ?
O1 P1 N1 C1 -100.01(13) . . . . ?
C21 N1 C1 C2 -177.46(14) . . . . ?
P1 N1 C1 C2 5.8(2) . . . . ?
N1 C1 C2 N2 -10.1(2) . . . . ?
C1 C2 N2 C11 -175.22(14) . . . . ?
C1 C2 N2 P1 11.7(2) . . . . ?
N1 P1 N2 C11 179.40(13) . . . . ?
O1 P1 N2 C11 -80.30(13) . . . . ?
N1 P1 N2 C2 -7.58(15) . . . . ?
O1 P1 N2 C2 92.72(14) . . . . ?
C2 N2 C11 C12 -168.71(13) . . . . ?
P1 N2 C11 C12 3.92(17) . . . . ?
C2 N2 C11 C16 13.0(2) . . . . ?
P1 N2 C11 C16 -174.37(9) . . . . ?
C16 C11 C12 C13 0.0 . . . . ?
N2 C11 C12 C13 -178.30(13) . . . . ?
C11 C12 C13 C14 0.0 . . . . ?
C12 C13 C14 C15 0.0 . . . . ?
C13 C14 C15 C16 0.0 . . . . ?
C14 C15 C16 C11 0.0 . . . . ?
C12 C11 C16 C15 0.0 . . . . ?
N2 C11 C16 C15 178.28(13) . . . . ?
C1 N1 C21 C22 168.60(13) . . . . ?
P1 N1 C21 C22 -14.87(17) . . . . ?
C1 N1 C21 C26 -16.3(2) . . . . ?
P1 N1 C21 C26 160.25(9) . . . . ?
C26 C21 C22 C23 0.0 . . . . ?
N1 C21 C22 C23 175.13(13) . . . . ?
C21 C22 C23 C24 0.0 . . . . ?
C22 C23 C24 C25 0.0 . . . . ?
C23 C24 C25 C26 0.0 . . . . ?
C24 C25 C26 C21 0.0 . . . . ?
C22 C21 C26 C25 0.0 . . . . ?
N1 C21 C26 C25 -175.09(13) . . . . ?
N2 P1 O1 S34 -57.55(12) . . . . ?
N1 P1 O1 S34 37.82(12) . . . . ?
P1 O1 S34 O3 -143.24(10) . . . . ?
P1 O1 S34 O2 -6.23(14) . . . . ?
P1 O1 S34 C35 105.53(11) . . . . ?
O3 S34 C35 F3 -61.73(16) . . . . ?
O2 S34 C35 F3 174.36(14) . . . . ?
O1 S34 C35 F3 55.44(16) . . . . ?
O3 S34 C35 F1 58.48(16) . . . . ?
O2 S34 C35 F1 -65.43(16) . . . . ?
O1 S34 C35 F1 175.65(13) . . . . ?
O3 S34 C35 F2 177.29(13) . . . . ?
O2 S34 C35 F2 53.38(15) . . . . ?
O1 S34 C35 F2 -65.54(15) . . . . ?

loop_
_cod_related_entry_id
_cod_related_entry_database
_cod_related_entry_code
1 ChemSpider 30652660
